data_4311616
loop_
_publ_author_name
'Melissa L. Golden'
'Joseph H. Reibenspies'
'Marcetta Y. Darensbourg'

_publ_section_title
;
 Accommodation of the Irregular Coordination Geometry of Lead(II) by a
 Square Planar N2S2 Ligand and Its Preference for Zinc(II)
;
_journal_name_full 'Inorganic Chemistry'
_journal_page_first 5798
_journal_page_last 5800
_journal_paper_doi 10.1021/ic049489d
_journal_volume 43
_journal_year 2004
_chemical_formula_sum 'C10 H20 N2 Pb S2'
_chemical_formula_weight 439.59
_chemical_name_systematic
; 
 ? 
;
_space_group_IT_number 15
_symmetry_cell_setting monoclinic
_symmetry_space_group_name_Hall '-C 2yc'
_symmetry_space_group_name_H-M 'C 1 2/c 1'
_atom_sites_solution_hydrogens geom
_atom_sites_solution_primary direct
_atom_sites_solution_secondary difmap
_audit_creation_method SHELXL-97
_cell_angle_alpha 90.00
_cell_angle_beta 112.842(6)
_cell_angle_gamma 90.00
_cell_formula_units_Z 8
_cell_length_a 26.719(3)
_cell_length_b 9.0509(8)
_cell_length_c 11.7738(12)
_cell_measurement_reflns_used 1533
_cell_measurement_temperature 110(2)
_cell_measurement_theta_max 58.78
_cell_measurement_theta_min 3.59
_cell_volume 2624.0(5)
_computing_cell_refinement 'Bruker FRODO'
_computing_data_collection 'Bruker FRODO'
_computing_data_reduction 'Bruker SAINT'
_computing_molecular_graphics 'Bruker SHELXTL'
_computing_publication_material 'Bruker SHELXTL'
_computing_structure_refinement 'SHELXL-97 (Sheldrick, 1997)'
_computing_structure_solution 'SHELXS-97 (Sheldrick, 1990)'
_diffrn_ambient_temperature 110(2)
_diffrn_measured_fraction_theta_full 0.961
_diffrn_measured_fraction_theta_max 0.961
_diffrn_measurement_device_type 'multi-wire area detector'
_diffrn_measurement_method 'phi and omega scans'
_diffrn_radiation_monochromator graphite
_diffrn_radiation_source 'normal-focus sealed tube'
_diffrn_radiation_type CuK\a
_diffrn_radiation_wavelength 1.54184
_diffrn_reflns_av_R_equivalents 0.0859
_diffrn_reflns_av_sigmaI/netI 0.0747
_diffrn_reflns_limit_h_max 25
_diffrn_reflns_limit_h_min -29
_diffrn_reflns_limit_k_max 10
_diffrn_reflns_limit_k_min -10
_diffrn_reflns_limit_l_max 13
_diffrn_reflns_limit_l_min -13
_diffrn_reflns_number 6313
_diffrn_reflns_theta_full 58.93
_diffrn_reflns_theta_max 58.93
_diffrn_reflns_theta_min 3.59
_exptl_absorpt_coefficient_mu 27.743
_exptl_absorpt_correction_T_max 0.3376
_exptl_absorpt_correction_T_min 0.1679
_exptl_absorpt_correction_type multi-scan
_exptl_absorpt_process_details sadabs
_exptl_crystal_colour colorless
_exptl_crystal_density_diffrn 2.225
_exptl_crystal_density_meas 0
_exptl_crystal_density_method 'not measured'
_exptl_crystal_description plate
_exptl_crystal_F_000 1664
_exptl_crystal_size_max 0.10
_exptl_crystal_size_mid 0.10
_exptl_crystal_size_min 0.05
_refine_diff_density_max 6.184
_refine_diff_density_min -1.839
_refine_diff_density_rms 0.429
_refine_ls_extinction_method none
_refine_ls_goodness_of_fit_ref 1.006
_refine_ls_hydrogen_treatment mixed
_refine_ls_matrix_type full
_refine_ls_number_parameters 136
_refine_ls_number_reflns 1806
_refine_ls_number_restraints 0
_refine_ls_restrained_S_all 1.006
_refine_ls_R_factor_all 0.0859
_refine_ls_R_factor_gt 0.0596
_refine_ls_shift/su_max 0.000
_refine_ls_shift/su_mean 0.000
_refine_ls_structure_factor_coef Fsqd
_refine_ls_weighting_details 'calc w=1/[\s^2^(Fo^2^)+(0.1040P)^2^+0.0000P] where P=(Fo^2^+2Fc^2^)/3'
_refine_ls_weighting_scheme calc
_refine_ls_wR_factor_gt 0.1424
_refine_ls_wR_factor_ref 0.1549
_reflns_number_gt 1308
_reflns_number_total 1806
_reflns_threshold_expression >2sigma(I)
_cod_data_source_file ic049489dsi20040420_043525.cif
_cod_data_source_block mdpb
_cod_depositor_comments
;
The following automatic conversions were performed:
'_symmetry_cell_setting' value 'Monoclinic' changed to 'monoclinic'
according to '/home/saulius/struct/CIF-dictionaries/cif_core.dic'
dictionary named 'cif_core.dic' version 2.4.1 from 2010-06-29.

Automatic conversion script
Id: cif_fix_enum 1527 2010-12-29 10:47:43Z saulius 
;
_cod_original_cell_volume 2624.0(4)
_cod_database_code 4311616

loop_
_symmetry_equiv_pos_as_xyz
'x, y, z'
'-x, y, -z+1/2'
'x+1/2, y+1/2, z'
'-x+1/2, y+1/2, -z+1/2'
'-x, -y, -z'
'x, -y, z-1/2'
'-x+1/2, -y+1/2, -z'
'x+1/2, -y+1/2, z-1/2'

loop_
_atom_site_label
_atom_site_type_symbol
_atom_site_fract_x
_atom_site_fract_y
_atom_site_fract_z
_atom_site_U_iso_or_equiv
_atom_site_adp_type
_atom_site_occupancy
_atom_site_symmetry_multiplicity
_atom_site_calc_flag
_atom_site_refinement_flags
_atom_site_disorder_assembly
_atom_site_disorder_group
Pb1 Pb 0.05771(3) 0.03448(8) 0.17667(6) 0.0187(3) Uani 1 1 d . . .
S1 S 0.09782(19) -0.2223(5) 0.1530(4) 0.0242(11) Uani 1 1 d . . .
S2 S 0.04796(16) 0.1075(5) -0.0561(4) 0.0193(10) Uani 1 1 d . . .
N1 N 0.1676(6) 0.0630(17) 0.3258(15) 0.022(4) Uani 1 1 d . . .
N2 N 0.1043(6) 0.3126(19) 0.1739(14) 0.024(4) Uani 1 1 d . . .
C1 C 0.1682(7) -0.201(2) 0.2582(19) 0.024(5) Uani 1 1 d . . .
H1A H 0.1823 -0.2994 0.2928 0.029 Uiso 1 1 calc R . .
H1B H 0.1894 -0.1675 0.2104 0.029 Uiso 1 1 calc R . .
C2 C 0.1783(7) -0.094(2) 0.3651(17) 0.027(5) Uani 1 1 d . . .
H2A H 0.1549 -0.1218 0.4093 0.033 Uiso 1 1 calc R . .
H2B H 0.2166 -0.1034 0.4237 0.033 Uiso 1 1 calc R . .
C3 C 0.2105(8) 0.119(2) 0.2863(19) 0.030(5) Uani 1 1 d . . .
H3A H 0.2329 0.0346 0.2796 0.036 Uiso 1 1 calc R . .
H3B H 0.2345 0.1871 0.3498 0.036 Uiso 1 1 calc R . .
C4 C 0.1870(7) 0.200(2) 0.1621(17) 0.022(4) Uani 1 1 d . . .
H4A H 0.2176 0.2270 0.1388 0.027 Uiso 1 1 calc R . .
H4B H 0.1640 0.1288 0.0995 0.027 Uiso 1 1 calc R . .
C5 C 0.1536(8) 0.337(2) 0.154(2) 0.029(5) Uani 1 1 d . . .
H5A H 0.1763 0.4093 0.2159 0.035 Uiso 1 1 calc R . .
H5B H 0.1441 0.3821 0.0717 0.035 Uiso 1 1 calc R . .
C6 C 0.1062(8) 0.369(2) 0.2942(17) 0.030(5) Uani 1 1 d . . .
H6A H 0.0727 0.3378 0.3047 0.036 Uiso 1 1 calc R . .
H6B H 0.1065 0.4784 0.2926 0.036 Uiso 1 1 calc R . .
C7 C 0.1548(7) 0.316(2) 0.4036(19) 0.027(5) Uani 1 1 d . . .
H7A H 0.1530 0.3618 0.4785 0.033 Uiso 1 1 calc R . .
H7B H 0.1878 0.3551 0.3950 0.033 Uiso 1 1 calc R . .
C8 C 0.1620(8) 0.151(2) 0.4252(19) 0.032(5) Uani 1 1 d . . .
H8A H 0.1946 0.1345 0.5014 0.038 Uiso 1 1 calc R . .
H8B H 0.1304 0.1131 0.4403 0.038 Uiso 1 1 calc R . .
C9 C 0.0556(8) 0.373(2) 0.0738(18) 0.025(5) Uani 1 1 d . . .
H9A H 0.0599 0.4819 0.0709 0.030 Uiso 1 1 calc R . .
H9B H 0.0235 0.3544 0.0939 0.030 Uiso 1 1 calc R . .
C10 C 0.0449(9) 0.310(2) -0.0539(19) 0.034(5) Uani 1 1 d . . .
H10A H 0.0720 0.3505 -0.0836 0.041 Uiso 1 1 calc R . .
H10B H 0.0085 0.3422 -0.1118 0.041 Uiso 1 1 calc R . .

loop_
_atom_site_aniso_label
_atom_site_aniso_U_11
_atom_site_aniso_U_22
_atom_site_aniso_U_33
_atom_site_aniso_U_23
_atom_site_aniso_U_13
_atom_site_aniso_U_12
Pb1 0.0136(4) 0.0158(4) 0.0236(4) -0.0011(4) 0.0038(3) -0.0007(3)
S1 0.022(2) 0.016(3) 0.031(3) -0.001(2) 0.007(2) 0.0034(19)
S2 0.013(2) 0.017(2) 0.022(2) 0.002(2) 0.0001(17) 0.0018(18)
N1 0.018(8) 0.016(10) 0.034(9) 0.002(7) 0.012(7) 0.004(6)
N2 0.006(8) 0.038(11) 0.021(8) 0.002(8) -0.001(6) -0.007(7)
C1 0.017(10) 0.010(10) 0.046(13) -0.013(9) 0.011(9) 0.003(7)
C2 0.015(10) 0.037(13) 0.024(10) -0.006(10) 0.001(8) 0.004(9)
C3 0.027(11) 0.023(12) 0.038(12) -0.014(10) 0.010(9) -0.011(9)
C4 0.024(11) 0.023(11) 0.025(10) -0.004(9) 0.015(8) -0.008(8)
C5 0.019(11) 0.028(12) 0.037(12) 0.003(10) 0.007(9) 0.002(9)
C6 0.026(11) 0.033(14) 0.030(11) 0.000(10) 0.011(9) -0.009(9)
C7 0.017(10) 0.028(12) 0.036(12) -0.013(10) 0.009(9) -0.012(8)
C8 0.023(11) 0.036(14) 0.030(11) -0.011(10) 0.004(9) -0.001(9)
C9 0.025(11) 0.019(12) 0.033(11) -0.008(9) 0.014(9) 0.003(8)
C10 0.040(13) 0.019(12) 0.035(12) 0.010(10) 0.004(10) -0.001(9)

loop_
_atom_type_symbol
_atom_type_description
_atom_type_scat_dispersion_real
_atom_type_scat_dispersion_imag
_atom_type_scat_source
C C 0.0181 0.0091 'International Tables Vol C Tables 4.2.6.8 and 6.1.1.4'
H H 0.0000 0.0000 'International Tables Vol C Tables 4.2.6.8 and 6.1.1.4'
N N 0.0311 0.0180 'International Tables Vol C Tables 4.2.6.8 and 6.1.1.4'
S S 0.3331 0.5567 'International Tables Vol C Tables 4.2.6.8 and 6.1.1.4'
Pb Pb -4.0753 8.5060 'International Tables Vol C Tables 4.2.6.8 and 6.1.1.4'

loop_
_geom_angle_atom_site_label_1
_geom_angle_atom_site_label_2
_geom_angle_atom_site_label_3
_geom_angle
_geom_angle_site_symmetry_1
_geom_angle_site_symmetry_3
_geom_angle_publ_flag
S1 Pb1 S2 89.50(15) . . ?
S1 Pb1 N1 77.0(3) . . ?
S2 Pb1 N1 106.1(3) . . ?
S1 Pb1 S2 85.20(14) . 5 ?
S2 Pb1 S2 85.47(14) . 5 ?
N1 Pb1 S2 158.5(3) . 5 ?
C1 S1 Pb1 101.1(6) . . ?
C10 S2 Pb1 102.4(7) . . ?
C10 S2 Pb1 114.0(7) . 5 ?
Pb1 S2 Pb1 94.53(14) . 5 ?
C8 N1 C3 113.3(15) . . ?
C8 N1 C2 109.7(15) . . ?
C3 N1 C2 110.1(14) . . ?
C8 N1 Pb1 98.3(10) . . ?
C3 N1 Pb1 126.0(12) . . ?
C2 N1 Pb1 97.8(10) . . ?
C5 N2 C9 112.9(16) . . ?
C5 N2 C6 113.9(15) . . ?
C9 N2 C6 108.9(15) . . ?
C2 C1 S1 115.7(13) . . ?
N1 C2 C1 113.6(16) . . ?
N1 C3 C4 112.4(15) . . ?
C5 C4 C3 117.7(17) . . ?
N2 C5 C4 114.6(17) . . ?
N2 C6 C7 113.8(17) . . ?
C6 C7 C8 117.8(16) . . ?
N1 C8 C7 116.5(17) . . ?
N2 C9 C10 114.4(16) . . ?
C9 C10 S2 113.4(14) . . ?

loop_
_geom_bond_atom_site_label_1
_geom_bond_atom_site_label_2
_geom_bond_distance
_geom_bond_site_symmetry_2
_geom_bond_publ_flag
Pb1 S1 2.619(5) . ?
Pb1 S2 2.732(5) . ?
Pb1 N1 2.787(15) . ?
Pb1 S2 2.920(4) 5 ?
S1 C1 1.816(18) . ?
S2 C10 1.83(2) . ?
S2 Pb1 2.920(4) 5 ?
N1 C8 1.47(3) . ?
N1 C3 1.48(2) . ?
N1 C2 1.49(3) . ?
N2 C5 1.44(2) . ?
N2 C9 1.48(2) . ?
N2 C6 1.49(2) . ?
C1 C2 1.53(3) . ?
C3 C4 1.53(3) . ?
C4 C5 1.51(3) . ?
C6 C7 1.51(3) . ?
C7 C8 1.52(3) . ?
C9 C10 1.53(3) . ?

loop_
_geom_torsion_atom_site_label_1
_geom_torsion_atom_site_label_2
_geom_torsion_atom_site_label_3
_geom_torsion_atom_site_label_4
_geom_torsion
_geom_torsion_site_symmetry_1
_geom_torsion_site_symmetry_2
_geom_torsion_site_symmetry_3
_geom_torsion_site_symmetry_4
_geom_torsion_publ_flag
S2 Pb1 S1 C1 109.7(7) . . . . ?
N1 Pb1 S1 C1 3.1(8) . . . . ?
S2 Pb1 S1 C1 -164.8(7) 5 . . . ?
S1 Pb1 S2 C10 -159.0(7) . . . . ?
N1 Pb1 S2 C10 -82.7(8) . . . . ?
S2 Pb1 S2 C10 115.8(7) 5 . . . ?
S1 Pb1 S2 Pb1 85.22(14) . . . 5 ?
N1 Pb1 S2 Pb1 161.5(3) . . . 5 ?
S2 Pb1 S2 Pb1 0.0 5 . . 5 ?
S1 Pb1 N1 C8 -143.0(12) . . . . ?
S2 Pb1 N1 C8 131.3(11) . . . . ?
S2 Pb1 N1 C8 -108.2(13) 5 . . . ?
S1 Pb1 N1 C3 90.2(14) . . . . ?
S2 Pb1 N1 C3 4.5(15) . . . . ?
S2 Pb1 N1 C3 125.0(14) 5 . . . ?
S1 Pb1 N1 C2 -31.7(9) . . . . ?
S2 Pb1 N1 C2 -117.4(10) . . . . ?
S2 Pb1 N1 C2 3.1(16) 5 . . . ?
Pb1 S1 C1 C2 27.2(17) . . . . ?
C8 N1 C2 C1 162.8(16) . . . . ?
C3 N1 C2 C1 -71.9(19) . . . . ?
Pb1 N1 C2 C1 61.1(15) . . . . ?
S1 C1 C2 N1 -68(2) . . . . ?
C8 N1 C3 C4 -104.9(18) . . . . ?
C2 N1 C3 C4 131.9(17) . . . . ?
Pb1 N1 C3 C4 15(2) . . . . ?
N1 C3 C4 C5 62(2) . . . . ?
C9 N2 C5 C4 -127.3(18) . . . . ?
C6 N2 C5 C4 108(2) . . . . ?
C3 C4 C5 N2 -63(2) . . . . ?
C5 N2 C6 C7 -52(2) . . . . ?
C9 N2 C6 C7 -179.0(16) . . . . ?
N2 C6 C7 C8 -59(2) . . . . ?
C3 N1 C8 C7 52(2) . . . . ?
C2 N1 C8 C7 175.9(15) . . . . ?
Pb1 N1 C8 C7 -82.7(16) . . . . ?
C6 C7 C8 N1 60(2) . . . . ?
C5 N2 C9 C10 59(2) . . . . ?
C6 N2 C9 C10 -173.0(16) . . . . ?
N2 C9 C10 S2 48(2) . . . . ?
Pb1 S2 C10 C9 7.2(16) . . . . ?
Pb1 S2 C10 C9 108.0(14) 5 . . . ?
